data_2005663
loop_
_publ_author_name
'Alvarez-Larena, A.'
'Brians\'o, J. L.'
'Piniella, J. F.'
'Farran, J.'
'Manr\'iquez, J. M.'
'Ch\'avez, I.'
'Oelckers, B.'
'Molins, E.'
'Miravitlles, C.'

_publ_contact_author
;
Angel Alvarez-Larena
Unidad de Cristalograf\'ia
Universidad Aut\'onoma de Barcelona
08193 Bellaterra
SPAIN
;
_publ_section_title
;
 Triple-Decker [Cp*Fe(C~8~H~6~)Fe(C~8~H~7~)]
;
_journal_issue 11
_journal_name_full 'Acta Crystallographica Section C'
_journal_page_first 2754
_journal_page_last 2757
_journal_paper_doi 10.1107/S0108270196008037
_journal_volume 52
_journal_year 1996
_chemical_formula_iupac '[Fe2 (C8 H7) (C10 H15) (C8 H6)]'
_chemical_formula_structural 'Fe2 (C10 H15) (C8 H6) (C8 H7)'
_chemical_formula_sum 'C26 H28 Fe2'
_chemical_formula_weight 452.18
_space_group_IT_number 14
_symmetry_cell_setting monoclinic
_symmetry_space_group_name_Hall '-P 2yn'
_symmetry_space_group_name_H-M 'P 1 21/n 1'
_audit_creation_method SHELXL
_cell_angle_alpha 90.00
_cell_angle_beta 92.03(1)
_cell_angle_gamma 90.00
_cell_formula_units_Z 4
_cell_length_a 11.216(1)
_cell_length_b 14.366(2)
_cell_length_c 12.837(3)
_cell_measurement_reflns_used 25
_cell_measurement_temperature 293(2)
_cell_measurement_theta_max 13.92
_cell_measurement_theta_min 11.44
_cell_volume 2067.1(6)
_computing_cell_refinement 'CAD4 software'
_computing_data_collection 'CAD4 software (Enraf-Nonius, 1989)'
_computing_molecular_graphics 'ZORTEP (Zsolnai, 1995), PLUTON93 (Spek, 1993)'
_computing_publication_material 'PARST95 (Nardelli, 1995), PLATON92 (Spek, 1992)'
_computing_structure_refinement 'SHELXL93 (Sheldrick, 1993)'
_computing_structure_solution 'SHELXS86 (Sheldrick, 1990)'
_diffrn_ambient_temperature 293(2)
_diffrn_measurement_device 'Enraf Nonius CAD4'
_diffrn_measurement_method '\w-2\q scan'
_diffrn_radiation_monochromator graphite
_diffrn_radiation_source 'fine-focus sealed tube'
_diffrn_radiation_type MoK\a
_diffrn_radiation_wavelength 0.71073
_diffrn_reflns_av_R_equivalents 0.0000
_diffrn_reflns_av_sigmaI/netI 0.0473
_diffrn_reflns_limit_h_max 13
_diffrn_reflns_limit_h_min -13
_diffrn_reflns_limit_k_max 17
_diffrn_reflns_limit_k_min 0
_diffrn_reflns_limit_l_max 15
_diffrn_reflns_limit_l_min 0
_diffrn_reflns_number 3630
_diffrn_reflns_theta_max 24.97
_diffrn_reflns_theta_min 2.13
_diffrn_standards_decay_% 0
_diffrn_standards_interval_time 60
_diffrn_standards_number 3
_exptl_absorpt_coefficient_mu 1.412
_exptl_absorpt_correction_T_max 0.78
_exptl_absorpt_correction_T_min 0.62
_exptl_absorpt_correction_type 'empirical \y scans (North, Philips & Mathews, 1968)'
_exptl_crystal_colour black
_exptl_crystal_density_diffrn 1.453
_exptl_crystal_density_method 'not measured'
_exptl_crystal_description prism
_exptl_crystal_F_000 944
_exptl_crystal_size_max 0.47
_exptl_crystal_size_mid 0.43
_exptl_crystal_size_min 0.18
_refine_diff_density_max 0.298
_refine_diff_density_min -0.302
_refine_ls_extinction_method none
_refine_ls_goodness_of_fit_all 0.971
_refine_ls_goodness_of_fit_obs 1.120
_refine_ls_hydrogen_treatment refU
_refine_ls_matrix_type full
_refine_ls_number_parameters 255
_refine_ls_number_reflns 3630
_refine_ls_number_restraints 0
_refine_ls_restrained_S_all 0.971
_refine_ls_restrained_S_obs 1.120
_refine_ls_R_factor_all 0.0593
_refine_ls_R_factor_obs 0.0350
_refine_ls_shift/esd_max -0.003
_refine_ls_shift/esd_mean 0.000
_refine_ls_structure_factor_coef Fsqd
_refine_ls_weighting_details 'w=1/[\s^2^(Fo^2^)+(0.0580P)^2^] where P=(Fo^2^+2Fc^2^)/3'
_refine_ls_weighting_scheme calc
_refine_ls_wR_factor_all 0.0916
_refine_ls_wR_factor_obs 0.0886
_reflns_number_observed 2626
_reflns_number_total 3630
_reflns_observed_criterion >2sigma(I)
_cod_data_source_file na1233.cif
_cod_data_source_block fefe
_cod_depositor_comments
;
The following automatic conversions were performed:

'_refine_ls_weighting_scheme' value 'calc
w=1/[\s^2^(Fo^2^)+(0.0580P)^2^] where P=(Fo^2^+2Fc^2^)/3' was changed
to 'calc'. New tag '_refine_ls_weighting_details' was created. The
value of the new tag was set to 'w=1/[\s^2^(Fo^2^)+(0.0580P)^2^]
where P=(Fo^2^+2Fc^2^)/3'.

Automatic conversion script
Id: cif_fix_values 3143 2015-03-26 13:38:13Z robertas 
;
_cod_original_sg_symbol_H-M 'P 21/n'
_cod_database_code 2005663

loop_
_symmetry_equiv_pos_as_xyz
'x, y, z'
'-x+1/2, y+1/2, -z+1/2'
'-x, -y, -z'
'x-1/2, -y-1/2, z-1/2'

loop_
_atom_site_aniso_label
_atom_site_aniso_U_11
_atom_site_aniso_U_22
_atom_site_aniso_U_33
_atom_site_aniso_U_12
_atom_site_aniso_U_13
_atom_site_aniso_U_23
Fe1 0.0331(2) 0.0361(2) 0.0334(2) -0.0032(2) 0.0000(2) -0.0030(2)
Fe2 0.0381(3) 0.0371(3) 0.0466(3) -0.0027(2) -0.0015(2) -0.0056(2)
C1 0.033(2) 0.044(2) 0.081(3) -0.0035(14) 0.001(2) 0.003(2)
C2 0.045(2) 0.052(2) 0.040(2) -0.0148(15) -0.0080(15) 0.0000(15)
C3 0.040(2) 0.040(2) 0.047(2) -0.0076(14) -0.0009(15) -0.0073(14)
C4 0.046(2) 0.043(2) 0.051(2) -0.0102(15) -0.005(2) 0.0034(15)
C5 0.055(2) 0.050(2) 0.048(2) -0.015(2) 0.016(2) -0.005(2)
C11 0.050(2) 0.062(3) 0.164(5) 0.012(2) 0.003(3) 0.012(3)
C12 0.108(4) 0.085(3) 0.049(2) -0.035(3) -0.031(2) 0.009(2)
C13 0.071(3) 0.057(2) 0.088(3) 0.000(2) 0.009(2) -0.022(2)
C14 0.090(3) 0.066(2) 0.065(2) -0.009(2) -0.025(2) 0.023(2)
C15 0.095(3) 0.092(3) 0.075(3) -0.025(3) 0.044(3) -0.025(2)
C21 0.0323(15) 0.040(2) 0.0329(15) -0.0050(13) -0.0022(12) -0.0011(12)
C22 0.037(2) 0.039(2) 0.048(2) 0.0009(13) -0.0044(14) -0.0030(14)
C23 0.044(2) 0.051(2) 0.051(2) -0.009(2) 0.014(2) -0.014(2)
C24 0.051(2) 0.057(2) 0.035(2) -0.017(2) -0.0002(15) 0.0013(15)
C25 0.037(2) 0.038(2) 0.040(2) -0.0053(13) -0.0078(13) 0.0021(13)
C26 0.042(2) 0.040(2) 0.080(3) 0.0061(15) -0.011(2) 0.000(2)
C27 0.041(2) 0.049(2) 0.084(3) -0.001(2) 0.015(2) -0.023(2)
C28 0.048(2) 0.056(2) 0.045(2) -0.015(2) 0.006(2) -0.011(2)
C31 0.036(2) 0.057(2) 0.051(2) -0.0115(15) -0.0016(15) -0.001(2)
C32 0.042(2) 0.069(2) 0.062(2) -0.002(2) 0.002(2) 0.000(2)
C33 0.052(2) 0.069(3) 0.090(3) -0.007(2) 0.020(2) -0.015(2)
C34 0.066(2) 0.076(3) 0.057(2) -0.027(2) 0.012(2) -0.001(2)
C35 0.051(2) 0.046(2) 0.054(2) -0.012(2) 0.005(2) 0.004(2)
C36 0.072(3) 0.043(2) 0.076(3) -0.009(2) 0.002(2) 0.008(2)
C37 0.065(2) 0.046(2) 0.083(3) -0.014(2) 0.008(2) -0.020(2)
C38 0.057(2) 0.065(2) 0.053(2) -0.020(2) -0.004(2) -0.014(2)

loop_
_atom_site_label
_atom_site_occupancy
_atom_site_fract_x
_atom_site_fract_y
_atom_site_fract_z
_atom_site_U_iso_or_equiv
_atom_site_thermal_displace_type
_atom_site_calc_flag
_atom_site_refinement_flags
_atom_site_type_symbol
Fe1 1 0.09248(4) 0.22506(3) 0.80434(3) 0.03423(13) Uani d . Fe
Fe2 1 -0.06298(4) -0.01341(3) 0.72019(3) 0.04066(15) Uani d . Fe
C1 1 0.2738(3) 0.2397(2) 0.8123(3) 0.0527(9) Uani d . C
C2 1 0.2211(3) 0.2938(2) 0.8901(2) 0.0459(8) Uani d . C
C3 1 0.1404(3) 0.3576(2) 0.8402(2) 0.0426(7) Uani d . C
C4 1 0.1451(3) 0.3430(2) 0.7315(3) 0.0469(8) Uani d . C
C5 1 0.2261(3) 0.2716(2) 0.7139(3) 0.0507(8) Uani d . C
C11 1 0.3663(4) 0.1648(3) 0.8294(4) 0.092(2) Uani d . C
H111 1 0.3870(4) 0.1390(3) 0.7634(4) 0.178(7) Uiso calc R H
H112 1 0.3348(4) 0.1166(3) 0.8723(4) 0.178(7) Uiso calc R H
H113 1 0.4362(4) 0.1910(3) 0.8634(4) 0.178(7) Uiso calc R H
C12 1 0.2471(4) 0.2882(3) 1.0055(3) 0.0817(14) Uani d . C
H121 1 0.1988(4) 0.3327(3) 1.0406(3) 0.178(7) Uiso calc R H
H122 1 0.3299(4) 0.3015(3) 1.0201(3) 0.178(7) Uiso calc R H
H123 1 0.2291(4) 0.2267(3) 1.0297(3) 0.178(7) Uiso calc R H
C13 1 0.0676(4) 0.4299(3) 0.8937(3) 0.0718(11) Uani d . C
H131 1 0.0807(4) 0.4247(3) 0.9678(3) 0.178(7) Uiso calc R H
H132 1 -0.0155(4) 0.4203(3) 0.8762(3) 0.178(7) Uiso calc R H
H133 1 0.0910(4) 0.4907(3) 0.8712(3) 0.178(7) Uiso calc R H
C14 1 0.0743(4) 0.3969(3) 0.6483(3) 0.0745(12) Uani d . C
H141 1 0.0250(4) 0.4422(3) 0.6810(3) 0.178(7) Uiso calc R H
H142 1 0.0249(4) 0.3546(3) 0.6081(3) 0.178(7) Uiso calc R H
H143 1 0.1283(4) 0.4278(3) 0.6034(3) 0.178(7) Uiso calc R H
C15 1 0.2611(4) 0.2357(3) 0.6088(3) 0.0865(15) Uani d . C
H151 1 0.3184(4) 0.1864(3) 0.6183(3) 0.178(7) Uiso calc R H
H152 1 0.2956(4) 0.2853(3) 0.5699(3) 0.178(7) Uiso calc R H
H153 1 0.1917(4) 0.2124(3) 0.5715(3) 0.178(7) Uiso calc R H
C21 1 -0.0100(2) 0.1278(2) 0.7160(2) 0.0352(6) Uani d . C
C22 1 -0.0776(3) 0.2065(2) 0.7500(3) 0.0416(7) Uani d . C
H22 1 -0.1176(3) 0.2497(2) 0.7075(3) 0.079(4) Uiso calc R H
C23 1 -0.0716(3) 0.2060(2) 0.8604(3) 0.0485(8) Uani d . C
H23 1 -0.1132(3) 0.2467(2) 0.9022(3) 0.079(4) Uiso calc R H
C24 1 0.0060(3) 0.1354(2) 0.8988(2) 0.0479(8) Uani d . C
H24 1 0.0293(3) 0.1251(2) 0.9681(2) 0.079(4) Uiso calc R H
C25 1 0.0423(3) 0.0824(2) 0.8101(2) 0.0389(7) Uani d . C
C26 1 0.1077(3) 0.0029(2) 0.7753(3) 0.0544(9) Uani d . C
H26 1 0.1463(3) -0.0409(2) 0.8178(3) 0.079(4) Uiso calc R H
C27 1 0.1029(3) 0.0031(2) 0.6658(3) 0.0578(10) Uani d . C
H27 1 0.1442(3) -0.0381(2) 0.6244(3) 0.079(4) Uiso calc R H
C28 1 0.0264(3) 0.0748(2) 0.6272(3) 0.0493(8) Uani d . C
H28 1 0.0040(3) 0.0856(2) 0.5578(3) 0.079(4) Uiso calc R H
C31 1 -0.2462(3) -0.0146(2) 0.7236(3) 0.0480(8) Uani d . C
C32 1 -0.3192(3) 0.0640(3) 0.7564(3) 0.0576(9) Uani d . C
H32 1 -0.3608(3) 0.1060(3) 0.7137(3) 0.079(4) Uiso calc R H
C33 1 -0.3131(3) 0.0628(3) 0.8639(3) 0.0697(11) Uani d . C
H33 1 -0.3526(3) 0.1055(3) 0.9049(3) 0.079(4) Uiso calc R H
C34 1 -0.2397(4) -0.0109(3) 0.9061(3) 0.0663(11) Uani d . C
H341 1 -0.2857(4) -0.0523(3) 0.9489(3) 0.079(4) Uiso calc R H
H342 1 -0.1733(4) 0.0138(3) 0.9479(3) 0.079(4) Uiso calc R H
C35 1 -0.1967(3) -0.0605(2) 0.8125(3) 0.0503(8) Uani d . C
C36 1 -0.1259(4) -0.1355(2) 0.7797(3) 0.0638(10) Uani d . C
H36 1 -0.0831(4) -0.1765(2) 0.8228(3) 0.079(4) Uiso calc R H
C37 1 -0.1318(3) -0.1370(3) 0.6701(3) 0.0643(10) Uani d . C
H37 1 -0.0935(3) -0.1796(3) 0.6283(3) 0.079(4) Uiso calc R H
C38 1 -0.2068(3) -0.0618(3) 0.6334(3) 0.0584(9) Uani d . C
H38 1 -0.2259(3) -0.0468(3) 0.5643(3) 0.079(4) Uiso calc R H

loop_
_atom_type_symbol
_atom_type_description
_atom_type_scat_dispersion_real
_atom_type_scat_dispersion_imag
_atom_type_scat_source
C C 0.0033 0.0016 'International Tables Vol C Tables 4.2.6.8 and 6.1.1.4'
H H 0.0000 0.0000 'International Tables Vol C Tables 4.2.6.8 and 6.1.1.4'
Fe Fe 0.3463 0.8444 'International Tables Vol C Tables 4.2.6.8 and 6.1.1.4'

loop_
_geom_angle_atom_site_label_1
_geom_angle_atom_site_label_2
_geom_angle_atom_site_label_3
_geom_angle
_geom_angle_publ_flag
C23 Fe1 C22 41.04(13) ?
C23 Fe1 C3 106.50(13) ?
C22 Fe1 C3 116.13(12) ?
C23 Fe1 C4 124.09(14) ?
C22 Fe1 C4 103.66(13) ?
C3 Fe1 C4 40.78(12) ?
C23 Fe1 C24 40.81(13) ?
C22 Fe1 C24 70.13(13) ?
C3 Fe1 C24 125.91(13) ?
C4 Fe1 C24 162.30(14) ?
C23 Fe1 C2 120.64(13) ?
C22 Fe1 C2 152.82(13) ?
C3 Fe1 C2 41.02(12) ?
C4 Fe1 C2 68.50(13) ?
C24 Fe1 C2 109.10(12) ?
C23 Fe1 C5 160.86(15) ?
C22 Fe1 C5 123.28(14) ?
C3 Fe1 C5 68.12(13) ?
C4 Fe1 C5 40.02(13) ?
C24 Fe1 C5 156.92(14) ?
C2 Fe1 C5 68.20(13) ?
C23 Fe1 C1 156.1(2) ?
C22 Fe1 C1 162.59(14) ?
C3 Fe1 C1 68.69(13) ?
C4 Fe1 C1 68.44(13) ?
C24 Fe1 C1 121.93(14) ?
C2 Fe1 C1 40.47(14) ?
C5 Fe1 C1 40.97(14) ?
C23 Fe1 C21 67.44(12) ?
C22 Fe1 C21 40.60(12) ?
C3 Fe1 C21 151.38(12) ?
C4 Fe1 C21 117.75(12) ?
C24 Fe1 C21 68.89(12) ?
C2 Fe1 C21 166.15(12) ?
C5 Fe1 C21 107.95(12) ?
C1 Fe1 C21 128.04(13) ?
C23 Fe1 C25 67.11(12) ?
C22 Fe1 C25 68.80(12) ?
C3 Fe1 C25 164.87(12) ?
C4 Fe1 C25 154.22(13) ?
C24 Fe1 C25 40.36(12) ?
C2 Fe1 C25 129.11(12) ?
C5 Fe1 C25 122.43(13) ?
C1 Fe1 C25 111.20(12) ?
C21 Fe1 C25 40.72(11) ?
C27 Fe2 C28 40.96(14) ?
C27 Fe2 C26 40.55(15) ?
C28 Fe2 C26 69.74(14) ?
C27 Fe2 C37 109.70(14) ?
C28 Fe2 C37 123.36(15) ?
C26 Fe2 C37 123.7(2) ?
C27 Fe2 C36 124.2(2) ?
C28 Fe2 C36 159.69(15) ?
C26 Fe2 C36 107.6(2) ?
C37 Fe2 C36 40.32(15) ?
C27 Fe2 C38 124.6(2) ?
C28 Fe2 C38 106.73(14) ?
C26 Fe2 C38 160.56(15) ?
C37 Fe2 C38 41.30(15) ?
C36 Fe2 C38 68.8(2) ?
C27 Fe2 C31 160.0(2) ?
C28 Fe2 C31 122.17(14) ?
C26 Fe2 C31 157.43(15) ?
C37 Fe2 C31 68.33(15) ?
C36 Fe2 C31 68.11(15) ?
C38 Fe2 C31 40.62(14) ?
C27 Fe2 C35 159.1(2) ?
C28 Fe2 C35 158.24(14) ?
C26 Fe2 C35 122.31(15) ?
C37 Fe2 C35 67.55(15) ?
C36 Fe2 C35 40.19(14) ?
C38 Fe2 C35 68.01(14) ?
C31 Fe2 C35 40.18(13) ?
C27 Fe2 C21 67.43(12) ?
C28 Fe2 C21 40.64(11) ?
C26 Fe2 C21 68.63(12) ?
C37 Fe2 C21 159.13(14) ?
C36 Fe2 C21 158.65(14) ?
C38 Fe2 C21 121.86(14) ?
C31 Fe2 C21 106.88(12) ?
C35 Fe2 C21 122.75(12) ?
C27 Fe2 C25 67.18(13) ?
C28 Fe2 C25 68.84(12) ?
C26 Fe2 C25 40.34(12) ?
C37 Fe2 C25 159.17(15) ?
C36 Fe2 C25 122.91(14) ?
C38 Fe2 C25 157.75(14) ?
C31 Fe2 C25 121.96(13) ?
C35 Fe2 C25 107.58(13) ?
C21 Fe2 C25 40.72(11) ?
C2 C1 C5 107.2(3) y
C2 C1 C11 126.4(4) y
C5 C1 C11 126.3(4) y
C2 C1 Fe1 69.6(2) ?
C5 C1 Fe1 69.4(2) ?
C11 C1 Fe1 127.8(3) ?
C1 C2 C3 108.1(3) y
C1 C2 C12 126.7(3) y
C3 C2 C12 125.2(3) y
C1 C2 Fe1 70.0(2) ?
C3 C2 Fe1 69.0(2) ?
C12 C2 Fe1 128.0(3) ?
C4 C3 C2 107.6(3) y
C4 C3 C13 126.4(3) y
C2 C3 C13 125.9(3) y
C4 C3 Fe1 69.8(2) ?
C2 C3 Fe1 70.0(2) ?
C13 C3 Fe1 127.5(2) ?
C5 C4 C3 108.4(3) y
C5 C4 C14 126.1(3) y
C3 C4 C14 125.5(3) y
C5 C4 Fe1 70.3(2) ?
C3 C4 Fe1 69.4(2) ?
C14 C4 Fe1 126.5(2) ?
C4 C5 C1 108.6(3) y
C4 C5 C15 126.0(4) y
C1 C5 C15 125.4(4) y
C4 C5 Fe1 69.7(2) ?
C1 C5 Fe1 69.6(2) ?
C15 C5 Fe1 128.0(3) ?
C22 C21 C28 145.3(3) y
C22 C21 C25 107.3(3) y
C28 C21 C25 107.4(3) y
C22 C21 Fe1 66.4(2) ?
C28 C21 Fe1 127.5(2) ?
C25 C21 Fe1 70.1(2) ?
C22 C21 Fe2 126.6(2) ?
C28 C21 Fe2 66.5(2) ?
C25 C21 Fe2 70.1(2) ?
Fe1 C21 Fe2 140.24(14) ?
C23 C22 C21 107.0(3) y
C23 C22 Fe1 69.2(2) ?
C21 C22 Fe1 73.0(2) ?
C24 C23 C22 111.0(3) y
C24 C23 Fe1 70.4(2) ?
C22 C23 Fe1 69.7(2) ?
C23 C24 C25 106.9(3) y
C23 C24 Fe1 68.8(2) ?
C25 C24 Fe1 73.2(2) ?
C26 C25 C24 145.8(3) y
C26 C25 C21 106.8(3) y
C24 C25 C21 107.4(3) y
C26 C25 Fe2 66.2(2) ?
C24 C25 Fe2 127.2(2) ?
C21 C25 Fe2 69.2(2) ?
C26 C25 Fe1 128.0(2) ?
C24 C25 Fe1 66.5(2) ?
C21 C25 Fe1 69.1(2) ?
Fe2 C25 Fe1 138.31(15) ?
C27 C26 C25 107.9(3) y
C27 C26 Fe2 69.5(2) ?
C25 C26 Fe2 73.4(2) ?
C26 C27 C28 110.6(3) y
C26 C27 Fe2 70.0(2) ?
C28 C27 Fe2 69.7(2) ?
C27 C28 C21 107.0(3) y
C27 C28 Fe2 69.3(2) ?
C21 C28 Fe2 72.8(2) ?
C35 C31 C38 108.1(3) y
C35 C31 C32 109.6(3) y
C38 C31 C32 142.4(3) y
C35 C31 Fe2 70.0(2) ?
C38 C31 Fe2 69.4(2) ?
C32 C31 Fe2 124.6(2) ?
C33 C32 C31 105.6(3) y
C32 C33 C34 113.2(4) y
C33 C34 C35 104.2(3) y
C36 C35 C31 108.9(3) y
C36 C35 C34 143.7(4) y
C31 C35 C34 107.4(3) y
C36 C35 Fe2 69.5(2) ?
C31 C35 Fe2 69.8(2) ?
C34 C35 Fe2 124.7(2) ?
C37 C36 C35 107.6(3) y
C37 C36 Fe2 69.2(2) ?
C35 C36 Fe2 70.3(2) ?
C36 C37 C38 108.8(3) y
C36 C37 Fe2 70.5(2) ?
C38 C37 Fe2 70.0(2) ?
C31 C38 C37 106.6(3) y
C31 C38 Fe2 70.0(2) ?
C37 C38 Fe2 68.7(2) ?

loop_
_geom_bond_atom_site_label_1
_geom_bond_atom_site_label_2
_geom_bond_distance
_geom_bond_publ_flag
Fe1 C1 2.044(3) y
Fe1 C2 2.039(3) y
Fe1 C3 2.027(3) y
Fe1 C4 2.033(3) y
Fe1 C5 2.041(3) y
Fe1 C22 2.025(3) y
Fe1 C23 2.018(3) y
Fe1 C24 2.038(3) y
Fe1 C25 2.128(3) y
Fe1 C21 2.114(3) y
Fe2 C21 2.115(3) y
Fe2 C25 2.127(3) y
Fe2 C26 2.031(3) y
Fe2 C27 2.024(3) y
Fe2 C28 2.030(3) y
Fe2 C31 2.057(3) y
Fe2 C35 2.059(3) y
Fe2 C36 2.049(4) y
Fe2 C37 2.031(3) y
Fe2 C38 2.049(3) y
C1 C2 1.412(5) y
C2 C3 1.424(4) y
C3 C4 1.414(4) y
C4 C5 1.394(5) y
C1 C5 1.429(5) y
C1 C11 1.506(5) y
C2 C12 1.502(5) y
C3 C13 1.502(5) y
C4 C14 1.520(5) y
C5 C15 1.510(5) y
C21 C22 1.438(4) y
C21 C28 1.441(4) y
C21 C25 1.476(4) y
C22 C23 1.417(5) y
C23 C24 1.414(5) y
C24 C25 1.440(4) y
C25 C26 1.437(4) y
C26 C27 1.405(5) y
C27 C28 1.418(5) y
C31 C35 1.414(5) y
C31 C38 1.425(5) y
C31 C32 1.466(5) y
C32 C33 1.379(5) y
C33 C34 1.436(6) y
C34 C35 1.492(5) y
C35 C36 1.411(5) y
C36 C37 1.406(5) y
C37 C38 1.439(5) y
